data_4034668
loop_
_publ_author_name
'Patalag, Lukas J.'
'Loch, Maximilian'
'Jones, Peter G.'
'Werz, Daniel B.'

_publ_section_title
;
 Exploring the \p-System of the (Aza-)BOIMPY Scaffold: Electron-Rich
 Pyrrole Moieties Working in Concert with Electron-Depleted
 Meso-Positions.
;
_journal_issue 12
_journal_name_full 'The Journal of organic chemistry'
_journal_page_first 7804
_journal_page_last 7814
_journal_paper_doi 10.1021/acs.joc.9b00603
_journal_volume 84
_journal_year 2019
_chemical_formula_sum 'C34 H40 N6 O2'
_chemical_formula_weight 564.72
_space_group_IT_number 2
_space_group_name_Hall '-P 1'
_space_group_name_H-M_alt 'P -1'
_symmetry_cell_setting triclinic
_symmetry_space_group_name_H-M 'P -1'
_atom_sites_solution_hydrogens geom
_atom_sites_solution_primary direct
_atom_sites_solution_secondary difmap
_audit_creation_method SHELXL-97
_audit_update_record
;
2019-02-28 deposited with the CCDC.	2019-03-13 downloaded from the CCDC.
;
_cell_angle_alpha 65.377(3)
_cell_angle_beta 82.399(3)
_cell_angle_gamma 87.320(3)
_cell_formula_units_Z 2
_cell_length_a 7.8472(2)
_cell_length_b 13.1693(4)
_cell_length_c 15.6331(4)
_cell_measurement_reflns_used 64024
_cell_measurement_temperature 101(2)
_cell_measurement_theta_max 76.0160
_cell_measurement_theta_min 3.6780
_cell_volume 1455.69(8)
_computing_cell_refinement 'CrysAlisPro 1.171.38.43c (Rigaku OD, 2015)'
_computing_data_collection 'CrysAlisPro 1.171.38.43c (Rigaku OD, 2015)'
_computing_data_reduction 'CrysAlisPro 1.171.38.43c (Rigaku OD, 2015)'
_computing_molecular_graphics 'Siemens XP'
_computing_publication_material SHELXL-97
_computing_structure_refinement 'SHELXL-97 (Sheldrick, 1997)'
_computing_structure_solution 'SHELXS-97 (Sheldrick, 1990)'
_diffrn_ambient_temperature 101(2)
_diffrn_detector_area_resol_mean 10.3543
_diffrn_measured_fraction_theta_full 1.000
_diffrn_measured_fraction_theta_max 0.997
_diffrn_measurement_device_type 'Oxford Diffraction Xcalibur, Atlas, Nova'
_diffrn_measurement_method \w-scan
_diffrn_radiation_monochromator mirror
_diffrn_radiation_type CuK\a
_diffrn_radiation_wavelength 1.54184
_diffrn_reflns_av_R_equivalents 0.0461
_diffrn_reflns_av_sigmaI/netI 0.0152
_diffrn_reflns_limit_h_max 9
_diffrn_reflns_limit_h_min -8
_diffrn_reflns_limit_k_max 16
_diffrn_reflns_limit_k_min -16
_diffrn_reflns_limit_l_max 19
_diffrn_reflns_limit_l_min -19
_diffrn_reflns_number 111129
_diffrn_reflns_theta_full 75.00
_diffrn_reflns_theta_max 76.20
_diffrn_reflns_theta_min 3.69
_diffrn_source 'micro-focus sealed X-ray tube'
_exptl_absorpt_coefficient_mu 0.650
_exptl_absorpt_correction_T_max 1.00000
_exptl_absorpt_correction_T_min 0.92643
_exptl_absorpt_correction_type multi-scan
_exptl_absorpt_process_details
;
CrysAlisPro 1.171.38.43c (Rigaku Oxford Diffraction, 2015)
Empirical absorption correction using spherical harmonics,
 implemented in SCALE3 ABSPACK scaling algorithm.
;
_exptl_crystal_colour 'dark blue'
_exptl_crystal_density_diffrn 1.288
_exptl_crystal_density_method 'not measured'
_exptl_crystal_description plate
_exptl_crystal_F_000 604
_exptl_crystal_size_max 0.25
_exptl_crystal_size_mid 0.20
_exptl_crystal_size_min 0.04
_refine_diff_density_max 0.252
_refine_diff_density_min -0.259
_refine_diff_density_rms 0.041
_refine_ls_extinction_method none
_refine_ls_goodness_of_fit_ref 1.041
_refine_ls_hydrogen_treatment mixed
_refine_ls_matrix_type full
_refine_ls_number_parameters 391
_refine_ls_number_reflns 6075
_refine_ls_number_restraints 0
_refine_ls_restrained_S_all 1.041
_refine_ls_R_factor_all 0.0403
_refine_ls_R_factor_gt 0.0360
_refine_ls_shift/su_max 0.001
_refine_ls_shift/su_mean 0.000
_refine_ls_structure_factor_coef Fsqd
_refine_ls_weighting_details 'calc w=1/[\s^2^(Fo^2^)+(0.0509P)^2^+0.3882P] where P=(Fo^2^+2Fc^2^)/3'
_refine_ls_weighting_scheme calc
_refine_ls_wR_factor_gt 0.0917
_refine_ls_wR_factor_ref 0.0953
_reflns_number_gt 5476
_reflns_number_total 6075
_reflns_threshold_expression >2sigma(I)
_cod_data_source_file jo9b00603_si_002.cif
_cod_data_source_block poteli
_cod_original_cell_volume 1455.67(7)
_cod_database_code 4034668

loop_
_symmetry_equiv_pos_as_xyz
'x, y, z'
'-x, -y, -z'

loop_
_atom_site_label
_atom_site_type_symbol
_atom_site_fract_x
_atom_site_fract_y
_atom_site_fract_z
_atom_site_U_iso_or_equiv
_atom_site_adp_type
_atom_site_occupancy
_atom_site_symmetry_multiplicity
_atom_site_calc_flag
_atom_site_refinement_flags
C1 C 0.25501(13) 0.45839(8) 0.46511(7) 0.0187(2) Uani 1 1 d .
C2 C 0.30118(14) 0.41307(8) 0.39742(7) 0.0201(2) Uani 1 1 d .
H2 H 0.3783 0.4456 0.3407 0.024 Uiso 1 1 calc R
C3 C 0.21346(14) 0.31298(8) 0.42919(7) 0.0191(2) Uani 1 1 d .
C4 C 0.11023(13) 0.29493(8) 0.51669(7) 0.0189(2) Uani 1 1 d .
C5 C 0.41908(14) 0.63678(8) 0.40020(7) 0.0191(2) Uani 1 1 d .
C6 C 0.50647(14) 0.64453(8) 0.31191(7) 0.0216(2) Uani 1 1 d .
H6 H 0.5014 0.5917 0.2855 0.026 Uiso 1 1 calc R
C7 C 0.59990(14) 0.74306(8) 0.27182(7) 0.0214(2) Uani 1 1 d .
C8 C 0.57137(14) 0.79857(8) 0.33348(7) 0.0197(2) Uani 1 1 d .
C9 C 0.30625(13) 0.55629(8) 0.47171(7) 0.0184(2) Uani 1 1 d .
C10 C 0.24111(13) 0.57369(8) 0.55783(7) 0.0187(2) Uani 1 1 d .
C11 C -0.00450(14) 0.20417(8) 0.58088(7) 0.0195(2) Uani 1 1 d .
C12 C -0.05119(15) 0.12015(9) 0.55520(8) 0.0232(2) Uani 1 1 d .
H12 H -0.0091 0.1229 0.4944 0.028 Uiso 1 1 calc R
C13 C -0.15854(15) 0.03303(9) 0.61808(8) 0.0252(2) Uani 1 1 d .
H13 H -0.1882 -0.0240 0.6003 0.030 Uiso 1 1 calc R
C14 C -0.22322(15) 0.02839(9) 0.70685(8) 0.0246(2) Uani 1 1 d .
H14 H -0.2965 -0.0316 0.7497 0.030 Uiso 1 1 calc R
C15 C -0.17982(15) 0.11215(9) 0.73255(7) 0.0244(2) Uani 1 1 d .
H15 H -0.2249 0.1099 0.7928 0.029 Uiso 1 1 calc R
C16 C -0.07115(14) 0.19886(9) 0.67074(7) 0.0225(2) Uani 1 1 d .
H16 H -0.0413 0.2553 0.6892 0.027 Uiso 1 1 calc R
C17 C 0.63423(14) 0.90554(8) 0.32397(7) 0.0207(2) Uani 1 1 d .
C18 C 0.71347(16) 0.98326(9) 0.23710(8) 0.0278(2) Uani 1 1 d .
H18 H 0.7315 0.9651 0.1838 0.033 Uiso 1 1 calc R
C19 C 0.76613(17) 1.08704(10) 0.22833(9) 0.0327(3) Uani 1 1 d .
H19 H 0.8192 1.1395 0.1690 0.039 Uiso 1 1 calc R
C20 C 0.74151(15) 1.11423(10) 0.30593(9) 0.0305(3) Uani 1 1 d .
H20 H 0.7761 1.1854 0.2996 0.037 Uiso 1 1 calc R
C21 C 0.66592(15) 1.03642(10) 0.39279(9) 0.0274(2) Uani 1 1 d .
H21 H 0.6510 1.0542 0.4463 0.033 Uiso 1 1 calc R
C22 C 0.61218(15) 0.93348(9) 0.40214(8) 0.0239(2) Uani 1 1 d .
H22 H 0.5600 0.8812 0.4618 0.029 Uiso 1 1 calc R
C23 C 0.34650(14) 0.26157(8) 0.30807(7) 0.0215(2) Uani 1 1 d .
H23A H 0.3785 0.1909 0.3022 0.026 Uiso 1 1 calc R
H23B H 0.4513 0.2930 0.3172 0.026 Uiso 1 1 calc R
C24 C 0.28228(14) 0.34338(9) 0.21634(7) 0.0219(2) Uani 1 1 d .
H24 H 0.2388 0.4114 0.2252 0.026 Uiso 1 1 calc R
C25 C 0.13393(15) 0.29142(9) 0.19321(8) 0.0250(2) Uani 1 1 d .
H25A H 0.1809 0.2352 0.1699 0.030 Uiso 1 1 calc R
H25B H 0.0552 0.2521 0.2521 0.030 Uiso 1 1 calc R
C26 C 0.03170(16) 0.37687(10) 0.11901(8) 0.0286(2) Uani 1 1 d .
H26A H -0.0192 0.4311 0.1426 0.043 Uiso 1 1 calc R
H26B H -0.0598 0.3386 0.1066 0.043 Uiso 1 1 calc R
H26C H 0.1085 0.4158 0.0602 0.043 Uiso 1 1 calc R
C27 C 0.43479(16) 0.37809(10) 0.13713(8) 0.0288(2) Uani 1 1 d .
H27A H 0.5039 0.3112 0.1430 0.035 Uiso 1 1 calc R
H27B H 0.3901 0.4075 0.0750 0.035 Uiso 1 1 calc R
C28 C 0.55137(17) 0.46646(11) 0.13915(9) 0.0356(3) Uani 1 1 d .
H28A H 0.4844 0.5334 0.1326 0.053 Uiso 1 1 calc R
H28B H 0.6448 0.4856 0.0867 0.053 Uiso 1 1 calc R
H28C H 0.5997 0.4371 0.1995 0.053 Uiso 1 1 calc R
C29 C 0.73456(16) 0.71686(9) 0.13814(7) 0.0255(2) Uani 1 1 d .
H29A H 0.6237 0.6999 0.1229 0.031 Uiso 1 1 calc R
H29B H 0.7879 0.6456 0.1769 0.031 Uiso 1 1 calc R
C30 C 0.85292(16) 0.78053(9) 0.04750(8) 0.0270(2) Uani 1 1 d .
H30 H 0.8674 0.7334 0.0108 0.032 Uiso 1 1 calc R
C31 C 0.77568(17) 0.89199(10) -0.01553(8) 0.0316(3) Uani 1 1 d .
H31A H 0.7770 0.9442 0.0152 0.038 Uiso 1 1 calc R
H31B H 0.8506 0.9244 -0.0769 0.038 Uiso 1 1 calc R
C32 C 0.59239(19) 0.88441(11) -0.03536(9) 0.0382(3) Uani 1 1 d .
H32A H 0.5861 0.8266 -0.0589 0.057 Uiso 1 1 calc R
H32B H 0.5602 0.9565 -0.0832 0.057 Uiso 1 1 calc R
H32C H 0.5133 0.8653 0.0233 0.057 Uiso 1 1 calc R
C33 C 1.03230(17) 0.79966(10) 0.06711(9) 0.0323(3) Uani 1 1 d .
H33A H 1.0989 0.8486 0.0064 0.039 Uiso 1 1 calc R
H33B H 1.0198 0.8400 0.1087 0.039 Uiso 1 1 calc R
C34 C 1.1350(2) 0.69368(12) 0.11345(11) 0.0439(3) Uani 1 1 d .
H34A H 1.0715 0.6449 0.1743 0.066 Uiso 1 1 calc R
H34B H 1.2467 0.7135 0.1241 0.066 Uiso 1 1 calc R
H34C H 1.1528 0.6545 0.0717 0.066 Uiso 1 1 calc R
N1 N 0.14039(12) 0.38327(7) 0.53539(6) 0.01918(18) Uani 1 1 d .
H01 H 0.095(2) 0.3970(13) 0.5883(12) 0.043(4) Uiso 1 1 d .
N2 N 0.46482(12) 0.73193(7) 0.40902(6) 0.01920(18) Uani 1 1 d .
H02 H 0.418(2) 0.7425(13) 0.4625(11) 0.041(4) Uiso 1 1 d .
N3 N 0.13054(12) 0.50480(7) 0.63025(6) 0.02172(19) Uani 1 1 d .
N4 N 0.10809(13) 0.54959(7) 0.69351(6) 0.02328(19) Uani 1 1 d .
N5 N 0.20160(12) 0.64256(7) 0.66098(6) 0.02356(19) Uani 1 1 d .
N6 N 0.28627(12) 0.65966(7) 0.57584(6) 0.02166(19) Uani 1 1 d .
O1 O 0.22077(10) 0.23745(6) 0.39071(5) 0.02152(16) Uani 1 1 d .
O2 O 0.70689(11) 0.78645(6) 0.18953(5) 0.02650(18) Uani 1 1 d .

loop_
_atom_site_aniso_label
_atom_site_aniso_U_11
_atom_site_aniso_U_22
_atom_site_aniso_U_33
_atom_site_aniso_U_23
_atom_site_aniso_U_13
_atom_site_aniso_U_12
C1 0.0198(5) 0.0186(5) 0.0182(4) -0.0083(4) -0.0011(4) -0.0006(4)
C2 0.0231(5) 0.0198(5) 0.0192(5) -0.0104(4) -0.0003(4) -0.0017(4)
C3 0.0224(5) 0.0189(4) 0.0186(5) -0.0106(4) -0.0016(4) 0.0002(4)
C4 0.0207(5) 0.0182(4) 0.0197(5) -0.0098(4) -0.0027(4) 0.0006(4)
C5 0.0219(5) 0.0177(4) 0.0200(5) -0.0101(4) -0.0026(4) -0.0004(4)
C6 0.0267(6) 0.0199(5) 0.0203(5) -0.0113(4) 0.0007(4) -0.0031(4)
C7 0.0254(5) 0.0202(5) 0.0193(5) -0.0099(4) 0.0012(4) -0.0027(4)
C8 0.0213(5) 0.0192(5) 0.0202(5) -0.0098(4) -0.0018(4) -0.0005(4)
C9 0.0198(5) 0.0189(4) 0.0186(4) -0.0101(4) -0.0024(4) 0.0016(4)
C10 0.0202(5) 0.0185(4) 0.0193(5) -0.0099(4) -0.0019(4) 0.0009(4)
C11 0.0198(5) 0.0178(5) 0.0210(5) -0.0083(4) -0.0018(4) 0.0005(4)
C12 0.0255(6) 0.0215(5) 0.0243(5) -0.0123(4) 0.0008(4) -0.0012(4)
C13 0.0270(6) 0.0199(5) 0.0308(5) -0.0132(4) 0.0001(4) -0.0029(4)
C14 0.0241(6) 0.0197(5) 0.0262(5) -0.0067(4) 0.0008(4) -0.0023(4)
C15 0.0270(6) 0.0247(5) 0.0203(5) -0.0089(4) 0.0001(4) -0.0008(4)
C16 0.0254(6) 0.0216(5) 0.0218(5) -0.0104(4) -0.0016(4) -0.0018(4)
C17 0.0196(5) 0.0198(5) 0.0263(5) -0.0132(4) -0.0023(4) 0.0001(4)
C18 0.0317(6) 0.0242(5) 0.0301(6) -0.0159(4) 0.0046(5) -0.0054(4)
C19 0.0354(7) 0.0251(5) 0.0383(6) -0.0169(5) 0.0097(5) -0.0094(5)
C20 0.0250(6) 0.0260(5) 0.0481(7) -0.0244(5) 0.0027(5) -0.0049(4)
C21 0.0248(6) 0.0308(6) 0.0369(6) -0.0244(5) -0.0032(5) 0.0005(5)
C22 0.0242(6) 0.0248(5) 0.0267(5) -0.0147(4) -0.0024(4) 0.0001(4)
C23 0.0254(5) 0.0208(5) 0.0205(5) -0.0120(4) 0.0029(4) -0.0024(4)
C24 0.0258(6) 0.0215(5) 0.0210(5) -0.0119(4) 0.0006(4) -0.0031(4)
C25 0.0276(6) 0.0253(5) 0.0256(5) -0.0142(4) -0.0011(4) -0.0035(4)
C26 0.0310(6) 0.0319(6) 0.0284(5) -0.0179(5) -0.0048(5) 0.0013(5)
C27 0.0288(6) 0.0356(6) 0.0217(5) -0.0124(4) 0.0011(4) -0.0043(5)
C28 0.0324(7) 0.0397(7) 0.0287(6) -0.0078(5) -0.0010(5) -0.0120(5)
C29 0.0356(6) 0.0214(5) 0.0228(5) -0.0142(4) 0.0047(4) -0.0066(4)
C30 0.0359(7) 0.0246(5) 0.0227(5) -0.0139(4) 0.0053(5) -0.0065(5)
C31 0.0417(7) 0.0275(5) 0.0233(5) -0.0098(4) 0.0035(5) -0.0050(5)
C32 0.0436(8) 0.0387(7) 0.0311(6) -0.0143(5) -0.0010(5) -0.0002(6)
C33 0.0349(7) 0.0308(6) 0.0306(6) -0.0144(5) 0.0062(5) -0.0077(5)
C34 0.0385(8) 0.0408(7) 0.0480(8) -0.0151(6) -0.0009(6) -0.0024(6)
N1 0.0224(5) 0.0185(4) 0.0185(4) -0.0101(3) 0.0000(3) -0.0013(3)
N2 0.0222(5) 0.0185(4) 0.0195(4) -0.0109(3) -0.0008(3) -0.0014(3)
N3 0.0264(5) 0.0212(4) 0.0200(4) -0.0120(3) 0.0015(3) -0.0013(4)
N4 0.0284(5) 0.0227(4) 0.0222(4) -0.0138(4) 0.0005(4) -0.0012(4)
N5 0.0276(5) 0.0246(4) 0.0215(4) -0.0134(4) 0.0008(4) -0.0022(4)
N6 0.0254(5) 0.0222(4) 0.0208(4) -0.0131(3) 0.0003(3) -0.0018(4)
O1 0.0283(4) 0.0192(3) 0.0199(3) -0.0122(3) 0.0029(3) -0.0040(3)
O2 0.0369(5) 0.0225(4) 0.0223(4) -0.0142(3) 0.0089(3) -0.0098(3)

loop_
_atom_type_symbol
_atom_type_description
_atom_type_scat_dispersion_real
_atom_type_scat_dispersion_imag
_atom_type_scat_source
C C 0.0181 0.0091 'International Tables Vol C Tables 4.2.6.8 and 6.1.1.4'
H H 0.0000 0.0000 'International Tables Vol C Tables 4.2.6.8 and 6.1.1.4'
N N 0.0311 0.0180 'International Tables Vol C Tables 4.2.6.8 and 6.1.1.4'
O O 0.0492 0.0322 'International Tables Vol C Tables 4.2.6.8 and 6.1.1.4'

loop_
_geom_angle_atom_site_label_1
_geom_angle_atom_site_label_2
_geom_angle_atom_site_label_3
_geom_angle
N1 C1 C9 120.82(9)
N1 C1 C2 106.24(8)
C9 C1 C2 132.92(10)
C3 C2 C1 107.42(9)
O1 C3 C2 129.24(9)
O1 C3 C4 122.09(9)
C2 C3 C4 108.63(9)
N1 C4 C3 105.98(9)
N1 C4 C11 121.87(9)
C3 C4 C11 132.13(9)
N2 C5 C9 120.82(9)
N2 C5 C6 105.97(9)
C9 C5 C6 133.21(9)
C7 C6 C5 107.24(9)
O2 C7 C6 129.76(9)
O2 C7 C8 121.40(9)
C6 C7 C8 108.82(9)
N2 C8 C7 106.08(9)
N2 C8 C17 122.72(9)
C7 C8 C17 131.19(10)
C5 C9 C1 122.62(9)
C5 C9 C10 118.87(9)
C1 C9 C10 118.50(9)
N3 C10 N6 110.25(9)
N3 C10 C9 124.88(9)
N6 C10 C9 124.86(9)
C12 C11 C16 118.56(10)
C12 C11 C4 121.13(9)
C16 C11 C4 120.31(9)
C13 C12 C11 120.34(10)
C12 C13 C14 120.62(10)
C13 C14 C15 119.54(10)
C16 C15 C14 120.33(10)
C15 C16 C11 120.61(10)
C18 C17 C22 118.72(10)
C18 C17 C8 121.14(9)
C22 C17 C8 120.12(10)
C19 C18 C17 120.35(10)
C20 C19 C18 120.36(11)
C21 C20 C19 119.45(10)
C22 C21 C20 120.66(10)
C21 C22 C17 120.44(11)
O1 C23 C24 113.21(9)
C23 C24 C25 110.48(9)
C23 C24 C27 108.44(9)
C25 C24 C27 112.58(9)
C26 C25 C24 113.33(9)
C28 C27 C24 113.45(9)
O2 C29 C30 107.56(8)
C29 C30 C33 112.26(9)
C29 C30 C31 112.29(10)
C33 C30 C31 110.36(9)
C32 C31 C30 115.18(10)
C34 C33 C30 114.97(10)
C4 N1 C1 111.72(8)
C8 N2 C5 111.89(8)
N4 N3 C10 105.64(8)
N5 N4 N3 109.33(8)
N4 N5 N6 109.21(8)
N5 N6 C10 105.57(8)
C3 O1 C23 115.36(8)
C7 O2 C29 115.33(8)

loop_
_geom_bond_atom_site_label_1
_geom_bond_atom_site_label_2
_geom_bond_distance
C1 N1 1.3823(13)
C1 C9 1.4160(13)
C1 C2 1.4184(13)
C2 C3 1.3809(14)
C3 O1 1.3560(11)
C3 C4 1.4274(14)
C4 N1 1.3501(12)
C4 C11 1.4520(14)
C5 N2 1.3846(12)
C5 C9 1.4126(14)
C5 C6 1.4230(14)
C6 C7 1.3798(14)
C7 O2 1.3538(13)
C7 C8 1.4243(13)
C8 N2 1.3444(14)
C8 C17 1.4565(14)
C9 C10 1.4801(13)
C10 N3 1.3474(13)
C10 N6 1.3476(13)
C11 C12 1.4025(14)
C11 C16 1.4068(14)
C12 C13 1.3870(15)
C13 C14 1.3904(15)
C14 C15 1.3910(15)
C15 C16 1.3851(15)
C17 C18 1.3987(15)
C17 C22 1.4039(14)
C18 C19 1.3925(15)
C19 C20 1.3896(17)
C20 C21 1.3892(17)
C21 C22 1.3818(15)
C23 O1 1.4469(12)
C23 C24 1.5245(14)
C24 C25 1.5317(15)
C24 C27 1.5368(15)
C25 C26 1.5263(16)
C27 C28 1.5264(17)
C29 O2 1.4426(11)
C29 C30 1.5193(15)
C30 C33 1.5332(17)
C30 C31 1.5370(16)
C31 C32 1.5270(19)
C33 C34 1.5262(19)
N3 N4 1.3368(12)
N4 N5 1.3277(13)
N5 N6 1.3395(12)

loop_
_geom_hbond_atom_site_label_D
_geom_hbond_atom_site_label_H
_geom_hbond_atom_site_label_A
_geom_hbond_distance_DH
_geom_hbond_distance_HA
_geom_hbond_distance_DA
_geom_hbond_angle_DHA
N1 H01 N3 0.941(17) 1.841(16) 2.5889(12) 134.5(14)
N2 H02 N6 0.930(16) 1.847(16) 2.6000(12) 136.3(14)

loop_
_geom_torsion_atom_site_label_1
_geom_torsion_atom_site_label_2
_geom_torsion_atom_site_label_3
_geom_torsion_atom_site_label_4
_geom_torsion
N1 C1 C2 C3 -0.05(11)
C9 C1 C2 C3 178.28(11)
C1 C2 C3 O1 -177.15(10)
C1 C2 C3 C4 0.50(12)
O1 C3 C4 N1 177.09(9)
C2 C3 C4 N1 -0.76(11)
O1 C3 C4 C11 -1.25(17)
C2 C3 C4 C11 -179.10(11)
N2 C5 C6 C7 -0.06(12)
C9 C5 C6 C7 179.97(11)
C5 C6 C7 O2 178.18(11)
C5 C6 C7 C8 -0.54(12)
O2 C7 C8 N2 -177.90(10)
C6 C7 C8 N2 0.95(12)
O2 C7 C8 C17 3.12(18)
C6 C7 C8 C17 -178.03(11)
N2 C5 C9 C1 179.42(9)
C6 C5 C9 C1 -0.61(18)
N2 C5 C9 C10 -1.68(15)
C6 C5 C9 C10 178.28(11)
N1 C1 C9 C5 -178.10(9)
C2 C1 C9 C5 3.76(18)
N1 C1 C9 C10 3.00(15)
C2 C1 C9 C10 -175.14(10)
C5 C9 C10 N3 178.61(10)
C1 C9 C10 N3 -2.44(15)
C5 C9 C10 N6 -2.64(15)
C1 C9 C10 N6 176.31(10)
N1 C4 C11 C12 172.00(10)
C3 C4 C11 C12 -9.88(17)
N1 C4 C11 C16 -8.09(15)
C3 C4 C11 C16 170.04(11)
C16 C11 C12 C13 -1.05(16)
C4 C11 C12 C13 178.87(10)
C11 C12 C13 C14 0.85(17)
C12 C13 C14 C15 0.11(17)
C13 C14 C15 C16 -0.85(17)
C14 C15 C16 C11 0.64(17)
C12 C11 C16 C15 0.31(16)
C4 C11 C16 C15 -179.61(10)
N2 C8 C17 C18 -166.06(10)
C7 C8 C17 C18 12.78(18)
N2 C8 C17 C22 12.39(16)
C7 C8 C17 C22 -168.77(11)
C22 C17 C18 C19 -1.24(18)
C8 C17 C18 C19 177.23(11)
C17 C18 C19 C20 0.4(2)
C18 C19 C20 C21 0.8(2)
C19 C20 C21 C22 -1.27(18)
C20 C21 C22 C17 0.43(18)
C18 C17 C22 C21 0.83(17)
C8 C17 C22 C21 -177.66(10)
O1 C23 C24 C25 -65.84(11)
O1 C23 C24 C27 170.33(8)
C23 C24 C25 C26 164.34(9)
C27 C24 C25 C26 -74.26(12)
C23 C24 C27 C28 -79.08(12)
C25 C24 C27 C28 158.36(10)
O2 C29 C30 C33 65.01(12)
O2 C29 C30 C31 -60.03(12)
C29 C30 C31 C32 -50.59(13)
C33 C30 C31 C32 -176.67(10)
C29 C30 C33 C34 64.65(13)
C31 C30 C33 C34 -169.26(10)
C3 C4 N1 C1 0.75(11)
C11 C4 N1 C1 179.30(9)
C9 C1 N1 C4 -179.03(9)
C2 C1 N1 C4 -0.45(12)
C7 C8 N2 C5 -1.01(12)
C17 C8 N2 C5 178.08(9)
C9 C5 N2 C8 -179.34(9)
C6 C5 N2 C8 0.69(12)
N6 C10 N3 N4 -0.05(12)
C9 C10 N3 N4 178.86(9)
C10 N3 N4 N5 -0.02(11)
N3 N4 N5 N6 0.07(12)
N4 N5 N6 C10 -0.10(11)
N3 C10 N6 N5 0.09(12)
C9 C10 N6 N5 -178.82(9)
C2 C3 O1 C23 4.49(15)
C4 C3 O1 C23 -172.88(9)
C24 C23 O1 C3 -83.08(11)
C6 C7 O2 C29 -3.54(17)
C8 C7 O2 C29 175.04(10)
C30 C29 O2 C7 178.46(9)
